data_4030483
loop_
_publ_author_name
'El Kira, A.'
'Gerardin, R.'
'Malaman, B.'
'Gleitzer, C.'

_publ_section_title
;
 Five-coordinated Ni2+ in Ni3Fe4(PO4)6
;
_journal_name_full 'European Journal of Solid State and Inorganic Chemistry'
_journal_page_first 1119
_journal_page_last 1131
_journal_volume 29
_journal_year 1992
_chemical_formula_sum 'Fe4 Ni3 O24 P6'
_chemical_formula_weight 969.29
_space_group_IT_number 2
_symmetry_cell_setting triclinic
_symmetry_Int_Tables_number 2
_symmetry_space_group_name_Hall '-P 1'
_symmetry_space_group_name_H-M 'P -1'
_cell_angle_alpha 67.86(9)
_cell_angle_beta 68.51(9)
_cell_angle_gamma 78.88(9)
_cell_formula_units_Z 1
_cell_length_a 6.3510(8)
_cell_length_b 7.951(1)
_cell_length_c 9.508(1)
_cell_volume 413.0(4)
_diffrn_ambient_temperature 293
_diffrn_radiation_probe x-ray
_diffrn_radiation_type MoK\a
_diffrn_radiation_wavelength 0.71069
_exptl_absorpt_coefficient_mu 7.484
_exptl_crystal_density_diffrn 3.897
_exptl_crystal_F_000 470
_refine_ls_number_parameters 74
_refine_ls_number_reflns 1066
_refine_ls_R_factor_gt 0.037
_refine_ls_wR_factor_gt 0.038
_cod_data_source_file EJSSIC-1992-29-1119-1131.cif
_cod_data_source_block Ni3Fe4(PO4)6
_cod_database_code 4030483

loop_
_symmetry_equiv_pos_site_id
_symmetry_equiv_pos_as_xyz
1 x,y,z
2 -x,-y,-z

loop_
_atom_site_label
_atom_site_type_symbol
_atom_site_thermal_displace_type
_atom_site_fract_x
_atom_site_fract_y
_atom_site_fract_z
_atom_site_occupancy
_atom_site_U_iso_or_equiv
Ni1 Ni Uiso 0.00000 0.00000 0.00000 1.000 0.0061(4)
Ni2 Ni Uiso 0.0076(2) 0.80420(10) 0.72040(10) 1.000 0.0053(4)
Fe1 Fe Uiso 0.4797(2) 0.7231(2) 0.47440(10) 1.000 0.0024(4)
Fe2 Fe Uiso 0.2704(2) 0.5468(2) 0.11770(10) 1.000 0.0019(4)
P1 P Uiso 0.2570(3) 0.4060(3) 0.8338(2) 1.000 0.0019(4)
P2 P Uiso 0.4601(3) 0.8537(3) 0.7732(2) 1.000 0.0024(4)
P3 P Uiso 0.0250(3) 0.7721(3) 0.3733(3) 1.000 0.0023(4)
O1 O Uiso 0.2840(10) 0.8063(8) 0.9470(7) 1.000 0.0052(11)
O2 O Uiso 0.0372(9) 0.5355(7) 0.8371(7) 1.000 0.0023(10)
O3 O Uiso 0.4092(10) 0.4491(7) 0.6537(7) 1.000 0.0037(15)
O4 O Uiso 0.3565(9) 0.8099(8) 0.6656(7) 1.000 0.0034(11)
O5 O Uiso 0.3933(9) 0.4638(7) 0.9144(7) 1.000 0.0029(10)
O6 O Uiso 0.1930(10) 0.2129(8) 0.9213(7) 1.000 0.0053(11)
O7 O Uiso 0.2184(10) 0.2757(8) 0.5305(7) 1.000 0.0067(11)
O8 O Uiso 0.1346(10) 0.7700(8) 0.4970(7) 1.000 0.0053(10)
O9 O Uiso 0.3153(10) 0.2634(8) 0.2236(7) 1.000 0.0048(11)
O10 O Uiso 0.0369(10) 0.9617(8) 0.2373(7) 1.000 0.0061(11)
O11 O Uiso 0.1595(10) 0.6313(8) 0.2936(7) 1.000 0.0074(11)
O12 O Uiso 0.4959(10) 0.9460(8) 0.2929(7) 1.000 0.0053(11)

loop_
_atom_type_symbol
_atom_type_description
_atom_type_scat_dispersion_real
_atom_type_scat_dispersion_imag
_atom_type_scat_source
Fe Fe 0.3463 0.8444 ' International Tables Vol C Tables 4.2.6.8 and 6.1.1.4'
Ni Ni 0.3393 1.1124 ' International Tables Vol C Tables 4.2.6.8 and 6.1.1.4'
O O 0.0106 0.0060 ' International Tables Vol C Tables 4.2.6.8 and 6.1.1.4'
P P 0.1023 0.0942 ' International Tables Vol C Tables 4.2.6.8 and 6.1.1.4'

loop_
_geom_angle_atom_site_label_1
_geom_angle_atom_site_label_2
_geom_angle_atom_site_label_3
_geom_angle
_geom_angle_site_symmetry_1
_geom_angle_site_symmetry_3
_geom_angle_publ_flag
O1 Ni1 O10 92.6(3) 1_544 1_545 yes
O1 Ni1 O6 95.2(3) 1_544 1_554 yes
O1 Ni1 O6 84.8(3) 1_544 2_556 yes
O1 Ni1 O10 87.4(3) 1_544 2_565 yes
O1 Ni1 O1 180.00 1_544 2_566 yes
O6 Ni1 O10 82.9(3) 1_554 1_545 yes
O6 Ni1 O10 97.1(3) 2_556 1_545 yes
O10 Ni1 O10 180.00 1_545 2_565 yes
O1 Ni1 O10 87.4(3) 2_566 1_545 yes
O6 Ni1 O6 180.00 1_554 2_556 yes
O6 Ni1 O10 97.1(3) 1_554 2_565 yes
O1 Ni1 O6 84.8(3) 2_566 1_554 yes
O6 Ni1 O10 82.9(3) 2_556 2_565 yes
O1 Ni1 O6 95.2(3) 2_566 2_556 yes
O1 Ni1 O10 92.6(3) 2_566 2_565 yes
O2 Ni2 O4 88.2(3) . . yes
O2 Ni2 O8 92.6(3) . . yes
O2 Ni2 O9 79.8(3) . 2_566 yes
O2 Ni2 O10 139.1(3) . 2_576 yes
O4 Ni2 O8 77.9(3) . . yes
O4 Ni2 O9 166.6(3) . 2_566 yes
O4 Ni2 O10 89.1(3) . 2_576 yes
O8 Ni2 O9 96.6(3) . 2_566 yes
O8 Ni2 O10 126.6(3) . 2_576 yes
O9 Ni2 O10 103.9(3) 2_566 2_576 yes
O3 Fe1 O4 85.1(3) . . yes
O3 Fe1 O8 89.0(3) . . yes
O3 Fe1 O12 165.3(3) . . yes
O3 Fe1 O3 74.8(2) . 2_666 yes
O3 Fe1 O7 97.1(3) . 2_666 yes
O4 Fe1 O8 79.0(3) . . yes
O4 Fe1 O12 103.6(3) . . yes
O3 Fe1 O4 159.8(3) 2_666 . yes
O4 Fe1 O7 90.6(3) . 2_666 yes
O8 Fe1 O12 81.3(3) . . yes
O3 Fe1 O8 102.8(3) 2_666 . yes
O7 Fe1 O8 167.6(3) 2_666 . yes
O3 Fe1 O12 96.6(3) 2_666 . yes
O7 Fe1 O12 94.7(3) 2_666 . yes
O3 Fe1 O7 89.4(3) 2_666 2_666 yes
O9 Fe2 O11 103.7(3) . . yes
O1 Fe2 O9 161.6(3) 1_554 . yes
O5 Fe2 O9 78.8(3) 1_554 . yes
O2 Fe2 O9 78.2(3) 2_566 . yes
O5 Fe2 O9 82.7(3) 2_666 . yes
O1 Fe2 O11 94.3(3) 1_554 . yes
O5 Fe2 O11 177.6(3) 1_554 . yes
O2 Fe2 O11 91.8(3) 2_566 . yes
O5 Fe2 O11 97.9(3) 2_666 . yes
O1 Fe2 O5 83.2(3) 1_554 1_554 yes
O1 Fe2 O2 105.1(3) 1_554 2_566 yes
O1 Fe2 O5 91.5(3) 1_554 2_666 yes
O2 Fe2 O5 88.6(3) 2_566 1_554 yes
O5 Fe2 O5 82.4(3) 1_554 2_666 yes
O2 Fe2 O5 160.1(3) 2_566 2_666 yes
O2 P1 O3 107.2(3) . . yes
O2 P1 O5 107.6(4) . . yes
O2 P1 O6 109.4(4) . . yes
O3 P1 O5 105.2(4) . . yes
O3 P1 O6 115.4(4) . . yes
O5 P1 O6 111.6(4) . . yes
O1 P2 O4 107.8(4) . . yes
O1 P2 O9 110.0(4) . 2_666 yes
O1 P2 O12 109.8(4) . 2_676 yes
O4 P2 O9 109.5(4) . 2_666 yes
O4 P2 O12 109.7(4) . 2_676 yes
O9 P2 O12 110.0(4) 2_666 2_676 yes
O8 P3 O10 111.9(4) . . yes
O8 P3 O11 108.2(4) . . yes
O7 P3 O8 105.8(4) 2_566 . yes
O10 P3 O11 107.5(4) . . yes
O7 P3 O10 111.4(4) 2_566 . yes
O7 P3 O11 112.2(4) 2_566 . yes
Fe2 O1 P2 122.9(4) 1_556 . yes
Ni1 O1 P2 119.1(4) 1_566 . yes
Ni1 O1 Fe2 116.9(3) 1_566 1_556 yes
Ni2 O2 P1 128.9(4) . . yes
Ni2 O2 Fe2 102.9(3) . 2_566 yes
Fe2 O2 P1 124.0(4) 2_566 . yes
Fe1 O3 P1 125.8(4) . . yes
Fe1 O3 Fe1 105.2(3) . 2_666 yes
Fe1 O3 P1 127.7(4) 2_666 . yes
Ni2 O4 Fe1 101.5(3) . . yes
Ni2 O4 P2 122.4(4) . . yes
Fe1 O4 P2 135.8(4) . . yes
Fe2 O5 P1 128.8(4) 1_556 . yes
Fe2 O5 P1 133.1(4) 2_666 . yes
Fe2 O5 Fe2 97.6(3) 1_556 2_666 yes
Ni1 O6 P1 155.8(5) 1_556 . yes
Fe1 O7 P3 149.1(4) 2_666 2_566 yes
Ni2 O8 Fe1 99.3(3) . . yes
Ni2 O8 P3 134.3(4) . . yes
Fe1 O8 P3 126.5(4) . . yes
Ni2 O9 Fe2 98.9(3) 2_566 . yes
Fe2 O9 P2 128.2(4) . 2_666 yes
Ni2 O9 P2 132.1(4) 2_566 2_666 yes
Ni1 O10 P3 122.8(4) 1_565 . yes
Ni2 O10 P3 122.4(4) 2_576 . yes
Ni1 O10 Ni2 112.4(3) 1_565 2_576 yes
Fe2 O11 P3 151.4(4) . . yes
Fe1 O12 P2 144.9(4) . 2_676 yes

loop_
_geom_bond_atom_site_label_1
_geom_bond_atom_site_label_2
_geom_bond_distance
_geom_bond_site_symmetry_2
_geom_bond_publ_flag
Ni1 O1 2.174(7) 1_544 yes
Ni1 O10 2.254(6) 1_545 yes
Ni1 O6 2.025(7) 1_554 yes
Ni1 O6 2.025(7) 2_556 yes
Ni1 O10 2.254(6) 2_565 yes
Ni1 O1 2.174(7) 2_566 yes
Ni2 O2 2.011(6) . yes
Ni2 O4 2.088(6) . yes
Ni2 O8 2.081(6) . yes
Ni2 O9 2.046(7) 2_566 yes
Ni2 O10 1.996(7) 2_576 yes
Fe1 O3 2.207(6) . yes
Fe1 O4 2.022(6) . yes
Fe1 O8 2.095(7) . yes
Fe1 O12 1.940(6) . yes
Fe1 O3 2.028(6) 2_666 yes
Fe1 O7 1.903(7) 2_666 yes
Fe2 O9 2.104(7) . yes
Fe2 O11 1.883(6) . yes
Fe2 O1 2.083(6) 1_554 yes
Fe2 O5 2.107(6) 1_554 yes
Fe2 O2 2.024(6) 2_566 yes
Fe2 O5 2.033(6) 2_666 yes
P1 O2 1.565(7) . yes
P1 O3 1.567(6) . yes
P1 O5 1.566(6) . yes
P1 O6 1.498(7) . yes
P2 O1 1.569(6) . yes
P2 O4 1.566(7) . yes
P2 O9 1.549(7) 2_666 yes
P2 O12 1.516(7) 2_676 yes
P3 O8 1.565(7) . yes
P3 O10 1.566(7) . yes
P3 O11 1.534(7) . yes
P3 O7 1.516(7) 2_566 yes

loop_
_geom_torsion_atom_site_label_1
_geom_torsion_atom_site_label_2
_geom_torsion_atom_site_label_3
_geom_torsion_atom_site_label_4
_geom_torsion
_geom_torsion_site_symmetry_1
_geom_torsion_site_symmetry_3
_geom_torsion_site_symmetry_4
_geom_torsion_publ_flag
O4 Ni2 O2 P1 -12.6(5) . . . no
O4 Ni2 O2 Fe2 -169.8(3) . . 2_566 no
O8 Ni2 O2 P1 65.2(5) . . . no
O8 Ni2 O2 Fe2 -92.0(3) . . 2_566 no
O9 Ni2 O2 P1 161.4(5) 2_566 . . no
O9 Ni2 O2 Fe2 4.2(3) 2_566 . 2_566 no
O10 Ni2 O2 P1 -99.2(5) 2_576 . . no
O10 Ni2 O2 Fe2 103.7(4) 2_576 . 2_566 no
O2 Ni2 O4 Fe1 81.4(3) . . . no
O2 Ni2 O4 P2 -93.0(4) . . . no
O8 Ni2 O4 Fe1 -11.7(3) . . . no
O8 Ni2 O4 P2 174.0(5) . . . no
O10 Ni2 O4 Fe1 -139.5(3) 2_576 . . no
O10 Ni2 O4 P2 46.2(4) 2_576 . . no
O2 Ni2 O8 Fe1 -76.4(3) . . . no
O2 Ni2 O8 P3 102.7(6) . . . no
O4 Ni2 O8 Fe1 11.2(3) . . . no
O4 Ni2 O8 P3 -169.7(6) . . . no
O9 Ni2 O8 Fe1 -156.4(3) 2_566 . . no
O9 Ni2 O8 P3 22.7(6) 2_566 . . no
O10 Ni2 O8 Fe1 90.9(4) 2_576 . . no
O10 Ni2 O8 P3 -90.0(6) 2_576 . . no
O2 Ni2 O9 Fe2 -4.0(3) . 2_566 2_566 no
O8 Ni2 O9 Fe2 87.4(3) . 2_566 2_566 no
O2 Ni2 O10 P3 173.2(4) . 2_576 2_576 no
O4 Ni2 O10 P3 87.0(5) . 2_576 2_576 no
O8 Ni2 O10 P3 12.8(6) . 2_576 2_576 no
O4 Fe1 O3 P1 15.0(5) . . . no
O4 Fe1 O3 Fe1 -177.4(3) . . 2_666 no
O8 Fe1 O3 P1 -64.1(5) . . . no
O8 Fe1 O3 Fe1 103.5(3) . . 2_666 no
O3 Fe1 O3 P1 -167.7(5) 2_666 . . no
O3 Fe1 O3 Fe1 0.0(3) 2_666 . 2_666 no
O7 Fe1 O3 P1 105.0(5) 2_666 . . no
O7 Fe1 O3 Fe1 -87.4(3) 2_666 . 2_666 no
O3 Fe1 O4 Ni2 -78.3(3) . . . no
O3 Fe1 O4 P2 94.8(6) . . . no
O8 Fe1 O4 Ni2 11.6(3) . . . no
O8 Fe1 O4 P2 -175.3(6) . . . no
O12 Fe1 O4 Ni2 89.7(3) . . . no
O12 Fe1 O4 P2 -97.2(6) . . . no
O3 Fe1 O4 Ni2 -85.6(8) 2_666 . . no
O3 Fe1 O4 P2 87.5(10) 2_666 . . no
O7 Fe1 O4 Ni2 -175.4(3) 2_666 . . no
O7 Fe1 O4 P2 -2.3(6) 2_666 . . no
O3 Fe1 O8 Ni2 73.7(3) . . . no
O3 Fe1 O8 P3 -105.5(5) . . . no
O4 Fe1 O8 Ni2 -11.5(3) . . . no
O4 Fe1 O8 P3 169.3(5) . . . no
O12 Fe1 O8 Ni2 -117.3(3) . . . no
O12 Fe1 O8 P3 63.6(5) . . . no
O3 Fe1 O8 Ni2 147.9(3) 2_666 . . no
O3 Fe1 O8 P3 -31.3(5) 2_666 . . no
O4 Fe1 O12 P2 34.2(8) . . 2_676 no
O8 Fe1 O12 P2 110.6(8) . . 2_676 no
O3 Fe1 O12 P2 -147.5(8) 2_666 . 2_676 no
O7 Fe1 O12 P2 -57.6(8) 2_666 . 2_676 no
O3 Fe1 O3 Fe1 0.0(3) . 2_666 2_666 no
O3 Fe1 O3 P1 -167.4(6) . 2_666 2_666 no
O4 Fe1 O3 Fe1 7.5(10) . 2_666 2_666 no
O4 Fe1 O3 P1 -159.8(6) . 2_666 2_666 no
O8 Fe1 O3 Fe1 -85.4(3) . 2_666 2_666 no
O8 Fe1 O3 P1 107.3(5) . 2_666 2_666 no
O12 Fe1 O3 Fe1 -167.9(3) . 2_666 2_666 no
O12 Fe1 O3 P1 24.8(5) . 2_666 2_666 no
O11 Fe2 O9 Ni2 85.0(3) . . 2_566 no
O11 Fe2 O9 P2 -104.4(5) . . 2_666 no
O5 Fe2 O9 Ni2 -95.0(3) 1_554 . 2_566 no
O5 Fe2 O9 P2 75.7(5) 1_554 . 2_666 no
O2 Fe2 O9 Ni2 -4.0(3) 2_566 . 2_566 no
O2 Fe2 O9 P2 166.6(5) 2_566 . 2_666 no
O5 Fe2 O9 Ni2 -178.6(3) 2_666 . 2_566 no
O5 Fe2 O9 P2 -8.0(4) 2_666 . 2_666 no
O9 Fe2 O11 P3 -154.5(9) . . . no
O1 Fe2 O11 P3 29.0(10) 1_554 . . no
O2 Fe2 O11 P3 -76.3(9) 2_566 . . no
O5 Fe2 O11 P3 121.1(9) 2_666 . . no
O11 Fe2 O1 P2 150.4(5) . 1_554 1_554 no
O9 Fe2 O5 P1 89.1(5) . 1_554 1_554 no
O9 Fe2 O2 Ni2 4.1(3) . 2_566 2_566 no
O9 Fe2 O2 P1 162.7(5) . 2_566 2_566 no
O11 Fe2 O2 Ni2 -99.5(3) . 2_566 2_566 no
O11 Fe2 O2 P1 59.1(4) . 2_566 2_566 no
O9 Fe2 O5 P1 -107.8(5) . 2_666 2_666 no
O11 Fe2 O5 P1 -4.9(5) . 2_666 2_666 no
O3 P1 O2 Ni2 -46.1(5) . . . no
O3 P1 O2 Fe2 106.7(4) . . 2_566 no
O5 P1 O2 Ni2 66.6(5) . . . no
O5 P1 O2 Fe2 -140.6(4) . . 2_566 no
O6 P1 O2 Ni2 -172.0(4) . . . no
O6 P1 O2 Fe2 -19.2(5) . . 2_566 no
O2 P1 O3 Fe1 44.6(5) . . . no
O2 P1 O3 Fe1 -120.3(5) . . 2_666 no
O5 P1 O3 Fe1 -69.8(5) . . . no
O5 P1 O3 Fe1 125.4(5) . . 2_666 no
O6 P1 O3 Fe1 166.8(4) . . . no
O6 P1 O3 Fe1 1.9(7) . . 2_666 no
O2 P1 O5 Fe2 39.7(5) . . 1_556 no
O2 P1 O5 Fe2 -149.7(4) . . 2_666 no
O3 P1 O5 Fe2 153.7(4) . . 1_556 no
O3 P1 O5 Fe2 -35.7(6) . . 2_666 no
O6 P1 O5 Fe2 -80.4(5) . . 1_556 no
O6 P1 O5 Fe2 90.2(5) . . 2_666 no
O2 P1 O6 Ni1 32.1(11) . . 1_556 no
O3 P1 O6 Ni1 -88.9(10) . . 1_556 no
O5 P1 O6 Ni1 151.1(9) . . 1_556 no
O4 P2 O1 Fe2 86.8(5) . . 1_556 no
O4 P2 O1 Ni1 -80.6(5) . . 1_566 no
O9 P2 O1 Fe2 -32.6(6) 2_666 . 1_556 no
O12 P2 O1 Fe2 -153.7(4) 2_676 . 1_556 no
O1 P2 O4 Ni2 24.1(5) . . . no
O1 P2 O4 Fe1 -147.9(5) . . . no
O9 P2 O4 Ni2 143.7(4) 2_666 . . no
O9 P2 O4 Fe1 -28.3(6) 2_666 . . no
O12 P2 O4 Ni2 -95.5(5) 2_676 . . no
O12 P2 O4 Fe1 92.5(6) 2_676 . . no
O1 P2 O9 Fe2 49.9(6) . 2_666 2_666 no
O4 P2 O9 Fe2 -68.3(5) . 2_666 2_666 no
O1 P2 O12 Fe1 -130.1(7) . 2_676 2_676 no
O4 P2 O12 Fe1 -11.8(9) . 2_676 2_676 no
O10 P3 O8 Ni2 97.1(6) . . . no
O10 P3 O8 Fe1 -84.1(5) . . . no
O11 P3 O8 Ni2 -144.8(5) . . . no
O11 P3 O8 Fe1 34.1(6) . . . no
O7 P3 O8 Ni2 -24.4(6) 2_566 . . no
O7 P3 O8 Fe1 154.5(4) 2_566 . . no
O8 P3 O10 Ni1 160.7(4) . . 1_565 no
O8 P3 O10 Ni2 -38.2(6) . . 2_576 no
O11 P3 O10 Ni1 42.1(5) . . 1_565 no
O11 P3 O10 Ni2 -156.8(4) . . 2_576 no
O7 P3 O10 Ni2 79.9(5) 2_566 . 2_576 no
O8 P3 O11 Fe2 -150.2(9) . . . no
O10 P3 O11 Fe2 -29.3(10) . . . no
O7 P3 O11 Fe2 93.4(9) 2_566 . . no
